data_7017470
loop_
_publ_author_name
'Langley, Stuart K.'
'Chilton, Nicholas F.'
'Gass, Ian A.'
'Moubaraki, Boujemaa'
'Murray, Keith S.'

_publ_section_title
;
 Planar tetranuclear lanthanide clusters with the Dy(4) analogue
 displaying slow magnetic relaxation.
;
_journal_issue 47
_journal_name_full 'Dalton transactions (Cambridge, England : 2003)'
_journal_page_first 12656
_journal_page_last 12659
_journal_paper_doi 10.1039/c1dt11750e
_journal_volume 40
_journal_year 2011
_chemical_formula_sum 'C53 H71 Cl2 Gd4 N2 O29.5'
_chemical_formula_weight 1907.99
_chemical_name_systematic
;
?
;
_space_group_IT_number 2
_symmetry_cell_setting triclinic
_symmetry_space_group_name_Hall '-P 1'
_symmetry_space_group_name_H-M 'P -1'
_atom_sites_solution_hydrogens geom
_atom_sites_solution_primary direct
_atom_sites_solution_secondary difmap
_audit_creation_date '9 November 2005'
_audit_creation_method SHELXL-97
_cell_angle_alpha 79.158(2)
_cell_angle_beta 78.196(2)
_cell_angle_gamma 78.047(2)
_cell_formula_units_Z 1
_cell_length_a 11.1006(6)
_cell_length_b 12.4134(6)
_cell_length_c 13.2951(7)
_cell_measurement_reflns_used 9634
_cell_measurement_temperature 123(2)
_cell_measurement_theta_max 27.56
_cell_measurement_theta_min 2.12
_cell_volume 1733.96(16)
_computing_cell_refinement 'Bruker Apex2 V2.0'
_computing_data_collection 'Bruker Apex2 V2.0'
_computing_data_reduction 'Bruker Apex2 V2.0'
_computing_molecular_graphics x-seed
_computing_publication_material CIFTAB
_computing_structure_refinement 'SHELXL-97 (Sheldrick, 1997)'
_computing_structure_solution 'SHELXS-97 (Sheldrick, 1990)'
_diffrn_ambient_temperature 123(2)
_diffrn_measured_fraction_theta_full 0.992
_diffrn_measured_fraction_theta_max 0.992
_diffrn_measurement_device_type 'Bruker X8 Apex CCD'
_diffrn_measurement_method 'phi and omega scans'
_diffrn_radiation_monochromator graphite
_diffrn_radiation_source 'fine-focus sealed tube'
_diffrn_radiation_type MoK\a
_diffrn_radiation_wavelength 0.71073
_diffrn_reflns_av_R_equivalents 0.0412
_diffrn_reflns_av_sigmaI/netI 0.0467
_diffrn_reflns_limit_h_max 14
_diffrn_reflns_limit_h_min -14
_diffrn_reflns_limit_k_max 16
_diffrn_reflns_limit_k_min -15
_diffrn_reflns_limit_l_max 17
_diffrn_reflns_limit_l_min -16
_diffrn_reflns_number 24304
_diffrn_reflns_theta_full 27.50
_diffrn_reflns_theta_max 27.50
_diffrn_reflns_theta_min 2.45
_diffrn_standards_decay_% 0
_diffrn_standards_interval_count 0
_diffrn_standards_interval_time 0
_diffrn_standards_number 0
_exptl_absorpt_coefficient_mu 3.934
_exptl_absorpt_correction_T_max 0.675
_exptl_absorpt_correction_T_min 0.405
_exptl_absorpt_correction_type multi-scan
_exptl_absorpt_process_details SADABS
_exptl_crystal_colour colourless
_exptl_crystal_density_diffrn 1.824
_exptl_crystal_density_method 'not measured'
_exptl_crystal_description plate
_exptl_crystal_F_000 926
_exptl_crystal_size_max 0.4
_exptl_crystal_size_mid 0.2
_exptl_crystal_size_min 0.1
_refine_diff_density_max 1.458
_refine_diff_density_min -0.905
_refine_diff_density_rms 0.137
_refine_ls_extinction_method none
_refine_ls_goodness_of_fit_ref 1.051
_refine_ls_hydrogen_treatment mixed
_refine_ls_matrix_type full
_refine_ls_number_parameters 472
_refine_ls_number_reflns 7913
_refine_ls_number_restraints 61
_refine_ls_restrained_S_all 1.065
_refine_ls_R_factor_all 0.0382
_refine_ls_R_factor_gt 0.0293
_refine_ls_shift/su_max 0.002
_refine_ls_shift/su_mean 0.000
_refine_ls_structure_factor_coef Fsqd
_refine_ls_weighting_details 'calc w=1/[\s^2^(Fo^2^)+(0.0117P)^2^+4.9828P] where P=(Fo^2^+2Fc^2^)/3'
_refine_ls_weighting_scheme calc
_refine_ls_wR_factor_gt 0.0650
_refine_ls_wR_factor_ref 0.0699
_reflns_number_gt 6657
_reflns_number_total 7913
_reflns_threshold_expression >2sigma(I)
_cod_data_source_file c1dt11750e.txt
_cod_data_source_block 1
_cod_depositor_comments
;
The following automatic conversions were performed:

'_symmetry_cell_setting' value 'Triclinic' changed to 'triclinic'
according to /home/saulius/struct/CIF-dictionaries/cif_core.dic
dictionary named 'cif_core.dic' version 2.4.1 from 2010-06-29.

Automatic conversion script
Id: cif_fix_values 1715 2011-07-08 13:25:40Z adriana 
;
_cod_original_sg_symbol_H-M P-1
_cod_original_formula_sum 'C53 H71 Cl2 Gd4 N2 O29.50'
_cod_database_code 7017470

loop_
_symmetry_equiv_pos_as_xyz
'x, y, z'
'-x, -y, -z'

loop_
_atom_site_label
_atom_site_type_symbol
_atom_site_fract_x
_atom_site_fract_y
_atom_site_fract_z
_atom_site_U_iso_or_equiv
_atom_site_adp_type
_atom_site_occupancy
_atom_site_symmetry_multiplicity
_atom_site_calc_flag
_atom_site_refinement_flags
_atom_site_disorder_assembly
_atom_site_disorder_group
Gd1 Gd 0.603002(17) 1.028944(16) 0.207899(13) 0.01832(6) Uani 1 1 d . . .
Gd2 Gd 0.407347(17) 0.887553(15) 0.079368(13) 0.01680(6) Uani 1 1 d . . .
O1 O 0.5973(2) 0.9598(2) 0.05744(19) 0.0174(5) Uani 1 1 d D . .
O2 O 0.2012(2) 1.0160(2) 0.12874(19) 0.0200(6) Uani 1 1 d . . .
O3 O 0.3972(2) 0.9944(2) 0.21165(19) 0.0199(6) Uani 1 1 d . . .
O4 O 0.4938(3) 1.0414(3) 0.3806(2) 0.0282(7) Uani 1 1 d . . .
O5 O 0.7187(3) 1.1772(3) 0.2330(2) 0.0331(7) Uani 1 1 d . . .
O6 O 0.7022(3) 1.1416(2) 0.0490(2) 0.0227(6) Uani 1 1 d . . .
O7 O 0.7526(3) 1.2188(3) -0.1657(2) 0.0316(7) Uani 1 1 d . . .
O8 O 0.6108(3) 0.8394(2) 0.2703(2) 0.0295(7) Uani 1 1 d . . .
O9 O 0.5082(3) 0.7512(2) 0.1932(2) 0.0290(7) Uani 1 1 d . . .
O10 O 0.4693(3) 1.2054(2) 0.2043(2) 0.0290(7) Uani 1 1 d . . .
O11 O 0.7564(3) 0.9589(3) 0.3335(2) 0.0283(7) Uani 1 1 d . . .
O12 O 0.8258(3) 0.9345(3) 0.1742(2) 0.0288(7) Uani 1 1 d . . .
O13 O 0.9312(3) 0.8467(3) 0.2953(3) 0.0416(8) Uani 1 1 d . . .
O17 O 0.4476(3) 1.1986(2) 0.0439(2) 0.0257(6) Uani 1 1 d . . .
N1 N 0.8404(3) 0.9110(3) 0.2692(3) 0.0273(8) Uani 1 1 d . . .
C1 C 0.0940(4) 1.0334(4) 0.0784(3) 0.0265(9) Uani 1 1 d . . .
H1A H 0.0368 0.9832 0.1165 0.040 Uiso 1 1 calc R . .
H1B H 0.1213 1.0180 0.0069 0.040 Uiso 1 1 calc R . .
H1C H 0.0509 1.1108 0.0778 0.040 Uiso 1 1 calc R . .
C2 C 0.1796(4) 1.0414(3) 0.2291(3) 0.0207(8) Uani 1 1 d . . .
C3 C 0.0629(4) 1.0721(4) 0.2851(3) 0.0290(10) Uani 1 1 d . . .
H3 H -0.0099 1.0766 0.2563 0.035 Uiso 1 1 calc R . .
C4 C 0.0526(4) 1.0968(5) 0.3853(3) 0.0388(12) Uani 1 1 d . . .
H4 H -0.0276 1.1180 0.4250 0.047 Uiso 1 1 calc R . .
C5 C 0.1582(4) 1.0904(4) 0.4263(3) 0.0357(11) Uani 1 1 d . . .
H5 H 0.1501 1.1070 0.4945 0.043 Uiso 1 1 calc R . .
C6 C 0.2779(4) 1.0598(4) 0.3692(3) 0.0248(9) Uani 1 1 d . . .
C7 C 0.2901(4) 1.0312(3) 0.2690(3) 0.0194(8) Uani 1 1 d . . .
C8 C 0.3815(4) 1.0588(4) 0.4185(3) 0.0281(9) Uani 1 1 d . . .
H8 H 0.3617 1.0731 0.4882 0.034 Uiso 1 1 calc R . .
C9 C 0.7003(5) 1.2137(5) 0.3309(4) 0.0452(13) Uani 1 1 d . . .
H9A H 0.7808 1.2022 0.3543 0.068 Uiso 1 1 calc R . .
H9B H 0.6437 1.1711 0.3817 0.068 Uiso 1 1 calc R . .
H9C H 0.6635 1.2931 0.3242 0.068 Uiso 1 1 calc R . .
C10 C 0.7883(4) 1.2339(4) 0.1496(4) 0.0307(10) Uani 1 1 d . . .
C11 C 0.8663(5) 1.3032(4) 0.1576(4) 0.0383(12) Uani 1 1 d . . .
H11 H 0.8721 1.3173 0.2241 0.046 Uiso 1 1 calc R . .
C12 C 0.9365(5) 1.3527(4) 0.0696(5) 0.0432(13) Uani 1 1 d . . .
H12 H 0.9909 1.3999 0.0762 0.052 Uiso 1 1 calc R . .
C13 C 0.9286(5) 1.3344(4) -0.0269(4) 0.0391(12) Uani 1 1 d . . .
H13 H 0.9789 1.3670 -0.0869 0.047 Uiso 1 1 calc R . .
C14 C 0.8441(4) 1.2660(4) -0.0369(4) 0.0303(10) Uani 1 1 d . . .
C15 C 0.7755(4) 1.2122(4) 0.0511(3) 0.0273(9) Uani 1 1 d . . .
C16 C 0.8307(5) 1.2603(4) -0.1407(4) 0.0328(10) Uani 1 1 d . . .
H16 H 0.8883 1.2920 -0.1956 0.039 Uiso 1 1 calc R . .
C17 C 0.5745(5) 0.7545(4) 0.2587(3) 0.0315(10) Uani 1 1 d . . .
C18 C 0.6252(7) 0.6450(5) 0.3249(5) 0.0596(18) Uani 1 1 d . . .
C19 C 0.6287(9) 0.6672(5) 0.4328(5) 0.080(3) Uani 1 1 d . . .
H19A H 0.5435 0.6927 0.4675 0.120 Uiso 1 1 calc R . .
H19B H 0.6794 0.7248 0.4269 0.120 Uiso 1 1 calc R . .
H19C H 0.6655 0.5985 0.4736 0.120 Uiso 1 1 calc R . .
C20 C 0.7649(9) 0.6084(7) 0.2676(8) 0.105(3) Uani 1 1 d . . .
H20A H 0.8057 0.5425 0.3094 0.157 Uiso 1 1 calc R . .
H20B H 0.8115 0.6694 0.2592 0.157 Uiso 1 1 calc R . .
H20C H 0.7634 0.5906 0.1991 0.157 Uiso 1 1 calc R . .
C21 C 0.5608(9) 0.5531(5) 0.3233(6) 0.090(3) Uani 1 1 d . . .
H21A H 0.6045 0.4834 0.3576 0.136 Uiso 1 1 calc R . .
H21B H 0.5604 0.5462 0.2511 0.136 Uiso 1 1 calc R . .
H21C H 0.4745 0.5685 0.3601 0.136 Uiso 1 1 calc R . .
C22 C 0.4249(4) 1.2462(3) 0.1237(3) 0.0239(9) Uani 1 1 d . . .
C23 C 0.3368(5) 1.3587(4) 0.1212(4) 0.0353(11) Uani 1 1 d . . .
C24 C 0.3998(8) 1.4397(6) 0.1533(8) 0.097(3) Uani 1 1 d . . .
H24A H 0.4778 1.4477 0.1045 0.146 Uiso 1 1 calc R . .
H24B H 0.4185 1.4120 0.2234 0.146 Uiso 1 1 calc R . .
H24C H 0.3444 1.5123 0.1528 0.146 Uiso 1 1 calc R . .
C25 C 0.2199(6) 1.3452(5) 0.2022(6) 0.069(2) Uani 1 1 d . . .
H25A H 0.2436 1.3177 0.2708 0.104 Uiso 1 1 calc R . .
H25B H 0.1770 1.2919 0.1842 0.104 Uiso 1 1 calc R . .
H25C H 0.1639 1.4174 0.2038 0.104 Uiso 1 1 calc R . .
C26 C 0.3011(8) 1.3995(6) 0.0154(5) 0.085(3) Uani 1 1 d . . .
H26A H 0.2491 1.4737 0.0148 0.128 Uiso 1 1 calc R . .
H26B H 0.2542 1.3479 -0.0005 0.128 Uiso 1 1 calc R . .
H26C H 0.3769 1.4036 -0.0371 0.128 Uiso 1 1 calc R . .
Cl4S Cl 0.9211(9) 1.4658(7) 0.6099(6) 0.074(2) Uani 0.25 1 d PDU A 1
Cl1S Cl 0.7294(9) 1.2286(8) 0.5735(6) 0.074(3) Uani 0.25 1 d PDU B 2
Cl2S Cl 0.8966(9) 1.3636(7) 0.4552(7) 0.085(3) Uani 0.25 1 d PDU B 2
C1S C 0.8398(16) 1.3066(15) 0.5780(9) 0.036(4) Uani 0.25 1 d PDU B 2
H1S1 H 0.8013 1.3663 0.6206 0.044 Uiso 0.25 1 calc PR B 2
H1S2 H 0.9089 1.2585 0.6106 0.044 Uiso 0.25 1 calc PR B 2
O2S O 0.767(3) 1.266(2) 0.561(2) 0.082(7) Uani 0.25 1 d PU C 4
O1S O 0.8419(11) 1.4403(7) 0.6209(6) 0.061(3) Uani 0.50 1 d PU D 3
C2S C 0.9577(14) 1.3610(15) 0.5365(16) 0.050(5) Uani 0.25 1 d PDU A 1
H2S1 H 1.0187 1.3809 0.4735 0.060 Uiso 0.25 1 calc PR A 1
H2S2 H 0.9970 1.2919 0.5768 0.060 Uiso 0.25 1 calc PR A 1
Cl3S Cl 0.8287(13) 1.3380(11) 0.5012(13) 0.140(5) Uani 0.25 1 d PDU A 1
H1 H 0.652(3) 0.912(3) 0.037(4) 0.041(16) Uiso 1 1 d D . .

loop_
_atom_site_aniso_label
_atom_site_aniso_U_11
_atom_site_aniso_U_22
_atom_site_aniso_U_33
_atom_site_aniso_U_23
_atom_site_aniso_U_13
_atom_site_aniso_U_12
Gd1 0.01310(10) 0.03019(11) 0.01289(9) -0.00571(7) -0.00281(7) -0.00383(8)
Gd2 0.01455(10) 0.02347(10) 0.01303(9) -0.00232(7) -0.00325(7) -0.00433(7)
O1 0.0122(14) 0.0253(14) 0.0141(12) -0.0046(10) -0.0001(10) -0.0031(11)
O2 0.0130(14) 0.0350(15) 0.0125(12) -0.0051(11) -0.0023(10) -0.0035(11)
O3 0.0119(14) 0.0338(15) 0.0138(12) -0.0049(11) -0.0014(10) -0.0030(11)
O4 0.0209(16) 0.0483(19) 0.0165(14) -0.0103(13) -0.0046(11) -0.0025(13)
O5 0.0347(19) 0.0419(18) 0.0296(16) -0.0149(14) -0.0106(14) -0.0087(15)
O6 0.0206(15) 0.0295(15) 0.0219(14) -0.0054(11) -0.0052(11) -0.0106(12)
O7 0.0270(18) 0.0370(17) 0.0308(17) 0.0041(13) -0.0047(13) -0.0140(14)
O8 0.0264(17) 0.0320(17) 0.0306(16) 0.0039(13) -0.0129(13) -0.0062(13)
O9 0.0312(18) 0.0333(16) 0.0238(15) 0.0001(12) -0.0129(13) -0.0044(13)
O10 0.0273(17) 0.0356(17) 0.0257(15) -0.0079(12) -0.0091(13) -0.0019(13)
O11 0.0183(16) 0.0503(19) 0.0178(14) -0.0114(13) -0.0041(11) -0.0030(13)
O12 0.0188(16) 0.0520(19) 0.0144(13) -0.0047(12) -0.0032(11) -0.0036(13)
O13 0.0239(18) 0.060(2) 0.0366(19) -0.0035(16) -0.0130(14) 0.0072(16)
O17 0.0218(16) 0.0325(16) 0.0241(15) -0.0118(12) -0.0036(12) -0.0014(12)
N1 0.0178(19) 0.042(2) 0.0238(18) -0.0057(15) -0.0061(14) -0.0062(16)
C1 0.014(2) 0.046(3) 0.021(2) -0.0084(17) -0.0067(16) -0.0013(18)
C2 0.018(2) 0.031(2) 0.0135(17) -0.0033(15) -0.0025(14) -0.0045(16)
C3 0.014(2) 0.050(3) 0.024(2) -0.0111(19) -0.0045(16) -0.0018(19)
C4 0.019(2) 0.072(4) 0.024(2) -0.017(2) 0.0026(18) -0.001(2)
C5 0.022(2) 0.066(3) 0.019(2) -0.016(2) -0.0006(17) -0.001(2)
C6 0.017(2) 0.040(2) 0.0151(18) -0.0055(16) -0.0033(15) 0.0008(17)
C7 0.0127(19) 0.029(2) 0.0151(18) -0.0025(15) -0.0019(14) -0.0026(15)
C8 0.024(2) 0.044(3) 0.0143(18) -0.0080(17) -0.0037(16) 0.0017(19)
C9 0.044(3) 0.061(3) 0.040(3) -0.029(3) -0.014(2) -0.006(3)
C10 0.024(2) 0.027(2) 0.045(3) -0.0098(19) -0.015(2) -0.0012(18)
C11 0.035(3) 0.033(3) 0.055(3) -0.012(2) -0.025(2) -0.003(2)
C12 0.039(3) 0.030(3) 0.068(4) -0.004(2) -0.024(3) -0.011(2)
C13 0.032(3) 0.028(2) 0.057(3) 0.001(2) -0.011(2) -0.010(2)
C14 0.025(2) 0.029(2) 0.037(2) -0.0005(18) -0.0065(19) -0.0071(18)
C15 0.018(2) 0.033(2) 0.031(2) -0.0054(18) -0.0087(17) 0.0006(17)
C16 0.029(3) 0.027(2) 0.040(3) 0.0027(19) -0.003(2) -0.0101(19)
C17 0.035(3) 0.030(2) 0.026(2) 0.0071(18) -0.0093(19) -0.0059(19)
C18 0.093(5) 0.036(3) 0.061(4) 0.012(3) -0.056(4) -0.014(3)
C19 0.155(8) 0.047(4) 0.050(4) 0.018(3) -0.060(5) -0.024(4)
C20 0.105(7) 0.072(5) 0.137(8) -0.023(5) -0.068(6) 0.040(5)
C21 0.152(9) 0.040(4) 0.094(6) 0.026(4) -0.073(6) -0.032(4)
C22 0.021(2) 0.028(2) 0.024(2) -0.0106(16) -0.0014(16) -0.0038(17)
C23 0.038(3) 0.026(2) 0.040(3) -0.0090(19) -0.009(2) 0.0054(19)
C24 0.092(6) 0.041(4) 0.177(9) -0.046(5) -0.058(6) 0.006(4)
C25 0.050(4) 0.057(4) 0.081(5) -0.014(3) 0.013(3) 0.016(3)
C26 0.108(7) 0.075(5) 0.053(4) -0.014(3) -0.027(4) 0.044(4)
Cl4S 0.097(6) 0.081(5) 0.049(4) -0.031(3) -0.023(4) 0.006(4)
Cl1S 0.106(6) 0.101(6) 0.030(3) -0.030(3) 0.007(3) -0.052(5)
Cl2S 0.100(6) 0.055(4) 0.105(6) -0.012(4) -0.041(5) 0.000(4)
C1S 0.045(9) 0.044(8) 0.022(7) -0.016(6) -0.013(6) 0.005(7)
O2S 0.103(11) 0.085(11) 0.053(9) -0.045(8) 0.020(8) -0.010(8)
O1S 0.098(7) 0.037(4) 0.026(4) 0.007(3) -0.005(4) 0.026(4)
C2S 0.063(8) 0.045(7) 0.042(7) -0.012(6) -0.016(6) 0.007(6)
Cl3S 0.155(9) 0.090(7) 0.164(9) -0.051(7) -0.014(7) 0.022(6)

loop_
_atom_type_symbol
_atom_type_description
_atom_type_scat_dispersion_real
_atom_type_scat_dispersion_imag
_atom_type_scat_source
C C 0.0033 0.0016 'International Tables Vol C Tables 4.2.6.8 and 6.1.1.4'
H H 0.0000 0.0000 'International Tables Vol C Tables 4.2.6.8 and 6.1.1.4'
N N 0.0061 0.0033 'International Tables Vol C Tables 4.2.6.8 and 6.1.1.4'
O O 0.0106 0.0060 'International Tables Vol C Tables 4.2.6.8 and 6.1.1.4'
Gd Gd -0.1653 3.9035 'International Tables Vol C Tables 4.2.6.8 and 6.1.1.4'
Cl Cl 0.1484 0.1585 'International Tables Vol C Tables 4.2.6.8 and 6.1.1.4'

loop_
_geom_angle_atom_site_label_1
_geom_angle_atom_site_label_2
_geom_angle_atom_site_label_3
_geom_angle
_geom_angle_site_symmetry_1
_geom_angle_site_symmetry_3
O8 Gd1 O1 78.61(10) . .
O8 Gd1 O10 143.38(11) . .
O1 Gd1 O10 107.44(10) . .
O8 Gd1 O4 80.98(11) . .
O1 Gd1 O4 142.11(10) . .
O10 Gd1 O4 72.62(10) . .
O8 Gd1 O3 74.65(10) . .
O1 Gd1 O3 70.05(9) . .
O10 Gd1 O3 73.94(10) . .
O4 Gd1 O3 73.92(9) . .
O8 Gd1 O6 135.67(10) . .
O1 Gd1 O6 68.53(9) . .
O10 Gd1 O6 76.85(10) . .
O4 Gd1 O6 142.33(10) . .
O3 Gd1 O6 117.91(9) . .
O8 Gd1 O12 71.98(11) . .
O1 Gd1 O12 81.84(9) . .
O10 Gd1 O12 143.95(10) . .
O4 Gd1 O12 121.19(10) . .
O3 Gd1 O12 139.79(10) . .
O6 Gd1 O12 74.55(9) . .
O8 Gd1 O11 68.42(10) . .
O1 Gd1 O11 127.99(9) . .
O10 Gd1 O11 123.17(10) . .
O4 Gd1 O11 71.05(9) . .
O3 Gd1 O11 132.04(9) . .
O6 Gd1 O11 109.86(9) . .
O12 Gd1 O11 50.67(9) . .
O8 Gd1 O5 134.40(11) . .
O1 Gd1 O5 130.22(9) . .
O10 Gd1 O5 69.44(11) . .
O4 Gd1 O5 86.26(10) . .
O3 Gd1 O5 142.17(10) . .
O6 Gd1 O5 62.37(9) . .
O12 Gd1 O5 78.04(10) . .
O11 Gd1 O5 66.01(10) . .
O8 Gd1 N1 64.79(10) . .
O1 Gd1 N1 104.04(10) . .
O10 Gd1 N1 141.33(10) . .
O4 Gd1 N1 95.51(10) . .
O3 Gd1 N1 139.28(10) . .
O6 Gd1 N1 94.70(10) . .
O12 Gd1 N1 25.69(9) . .
O11 Gd1 N1 25.36(9) . .
O5 Gd1 N1 73.22(11) . .
O17 Gd2 O9 82.85(11) 2_675 .
O17 Gd2 O3 139.87(10) 2_675 .
O9 Gd2 O3 81.36(10) . .
O17 Gd2 O1 82.48(10) 2_675 2_675
O9 Gd2 O1 152.86(10) . 2_675
O3 Gd2 O1 95.53(9) . 2_675
O17 Gd2 O1 71.80(9) 2_675 .
O9 Gd2 O1 81.67(10) . .
O3 Gd2 O1 69.55(9) . .
O1 Gd2 O1 72.10(11) 2_675 .
O17 Gd2 O7 113.73(11) 2_675 2_675
O9 Gd2 O7 76.79(11) . 2_675
O3 Gd2 O7 98.13(10) . 2_675
O1 Gd2 O7 130.18(10) 2_675 2_675
O1 Gd2 O7 156.66(10) . 2_675
O17 Gd2 O6 72.37(10) 2_675 2_675
O9 Gd2 O6 126.57(10) . 2_675
O3 Gd2 O6 144.15(9) . 2_675
O1 Gd2 O6 69.52(9) 2_675 2_675
O1 Gd2 O6 129.91(9) . 2_675
O7 Gd2 O6 71.62(10) 2_675 2_675
O17 Gd2 O2 149.98(9) 2_675 .
O9 Gd2 O2 125.37(10) . .
O3 Gd2 O2 63.20(9) . .
O1 Gd2 O2 74.96(9) 2_675 .
O1 Gd2 O2 118.03(9) . .
O7 Gd2 O2 69.36(10) 2_675 .
O6 Gd2 O2 81.24(9) 2_675 .
O17 Gd2 Gd1 58.36(7) 2_675 2_675
O9 Gd2 Gd1 140.78(8) . 2_675
O3 Gd2 Gd1 131.63(7) . 2_675
O1 Gd2 Gd1 36.20(6) 2_675 2_675
O1 Gd2 Gd1 90.69(6) . 2_675
O7 Gd2 Gd1 111.71(8) 2_675 2_675
O6 Gd2 Gd1 40.24(6) 2_675 2_675
O2 Gd2 Gd1 92.18(6) . 2_675
Gd1 O1 Gd2 107.06(10) . 2_675
Gd1 O1 Gd2 109.32(10) . .
Gd2 O1 Gd2 107.90(11) 2_675 .
Gd1 O1 H1 120(4) . .
Gd2 O1 H1 106(4) 2_675 .
Gd2 O1 H1 105(4) . .
C2 O2 C1 116.8(3) . .
C2 O2 Gd2 114.8(2) . .
C1 O2 Gd2 125.2(2) . .
C7 O3 Gd2 121.7(2) . .
C7 O3 Gd1 129.7(2) . .
Gd2 O3 Gd1 108.41(10) . .
C8 O4 Gd1 132.9(3) . .
C10 O5 C9 117.6(4) . .
C10 O5 Gd1 121.1(2) . .
C9 O5 Gd1 120.8(3) . .
C15 O6 Gd2 134.1(3) . 2_675
C15 O6 Gd1 123.4(3) . .
Gd2 O6 Gd1 101.17(10) 2_675 .
C16 O7 Gd2 137.1(3) . 2_675
C17 O8 Gd1 143.0(3) . .
C17 O9 Gd2 132.9(3) . .
C22 O10 Gd1 118.1(3) . .
N1 O11 Gd1 95.0(2) . .
N1 O12 Gd1 96.5(2) . .
C22 O17 Gd2 148.6(3) . 2_675
O13 N1 O11 122.4(4) . .
O13 N1 O12 121.4(4) . .
O11 N1 O12 116.2(3) . .
O13 N1 Gd1 169.5(3) . .
O11 N1 Gd1 59.7(2) . .
O12 N1 Gd1 57.9(2) . .
O2 C1 H1A 109.5 . .
O2 C1 H1B 109.5 . .
H1A C1 H1B 109.5 . .
O2 C1 H1C 109.5 . .
H1A C1 H1C 109.5 . .
H1B C1 H1C 109.5 . .
C3 C2 O2 124.2(4) . .
C3 C2 C7 122.7(4) . .
O2 C2 C7 113.1(3) . .
C2 C3 C4 119.1(4) . .
C2 C3 H3 120.5 . .
C4 C3 H3 120.5 . .
C5 C4 C3 120.1(4) . .
C5 C4 H4 120.0 . .
C3 C4 H4 120.0 . .
C4 C5 C6 121.2(4) . .
C4 C5 H5 119.4 . .
C6 C5 H5 119.4 . .
C5 C6 C7 119.5(4) . .
C5 C6 C8 116.5(4) . .
C7 C6 C8 124.0(4) . .
O3 C7 C2 118.1(3) . .
O3 C7 C6 124.6(4) . .
C2 C7 C6 117.3(3) . .
O4 C8 C6 127.4(4) . .
O4 C8 H8 116.3 . .
C6 C8 H8 116.3 . .
O5 C9 H9A 109.5 . .
O5 C9 H9B 109.5 . .
H9A C9 H9B 109.5 . .
O5 C9 H9C 109.5 . .
H9A C9 H9C 109.5 . .
H9B C9 H9C 109.5 . .
C11 C10 O5 124.6(4) . .
C11 C10 C15 121.5(5) . .
O5 C10 C15 113.9(4) . .
C10 C11 C12 120.4(5) . .
C10 C11 H11 119.8 . .
C12 C11 H11 119.8 . .
C13 C12 C11 120.7(5) . .
C13 C12 H12 119.7 . .
C11 C12 H12 119.7 . .
C12 C13 C14 119.6(5) . .
C12 C13 H13 120.2 . .
C14 C13 H13 120.2 . .
C15 C14 C13 120.5(4) . .
C15 C14 C16 122.9(4) . .
C13 C14 C16 116.5(4) . .
O6 C15 C14 124.4(4) . .
O6 C15 C10 118.4(4) . .
C14 C15 C10 117.2(4) . .
O7 C16 C14 126.6(4) . .
O7 C16 H16 116.7 . .
C14 C16 H16 116.7 . .
O8 C17 O9 125.1(4) . .
O8 C17 C18 115.8(4) . .
O9 C17 C18 118.9(4) . .
C21 C18 C19 114.8(6) . .
C21 C18 C17 112.9(5) . .
C19 C18 C17 109.5(5) . .
C21 C18 C20 104.9(7) . .
C19 C18 C20 108.9(6) . .
C17 C18 C20 105.2(5) . .
C18 C19 H19A 109.5 . .
C18 C19 H19B 109.5 . .
H19A C19 H19B 109.5 . .
C18 C19 H19C 109.5 . .
H19A C19 H19C 109.5 . .
H19B C19 H19C 109.5 . .
C18 C20 H20A 109.5 . .
C18 C20 H20B 109.5 . .
H20A C20 H20B 109.5 . .
C18 C20 H20C 109.5 . .
H20A C20 H20C 109.5 . .
H20B C20 H20C 109.5 . .
C18 C21 H21A 109.5 . .
C18 C21 H21B 109.5 . .
H21A C21 H21B 109.5 . .
C18 C21 H21C 109.5 . .
H21A C21 H21C 109.5 . .
H21B C21 H21C 109.5 . .
O10 C22 O17 123.5(4) . .
O10 C22 C23 118.6(4) . .
O17 C22 C23 117.9(4) . .
C24 C23 C26 111.7(6) . .
C24 C23 C25 107.3(6) . .
C26 C23 C25 109.7(6) . .
C24 C23 C22 108.3(5) . .
C26 C23 C22 111.3(4) . .
C25 C23 C22 108.4(4) . .
C23 C24 H24A 109.5 . .
C23 C24 H24B 109.5 . .
H24A C24 H24B 109.5 . .
C23 C24 H24C 109.5 . .
H24A C24 H24C 109.5 . .
H24B C24 H24C 109.5 . .
C23 C25 H25A 109.5 . .
C23 C25 H25B 109.5 . .
H25A C25 H25B 109.5 . .
C23 C25 H25C 109.5 . .
H25A C25 H25C 109.5 . .
H25B C25 H25C 109.5 . .
C23 C26 H26A 109.5 . .
C23 C26 H26B 109.5 . .
H26A C26 H26B 109.5 . .
C23 C26 H26C 109.5 . .
H26A C26 H26C 109.5 . .
H26B C26 H26C 109.5 . .
Cl2S C1S Cl1S 109.4(6) . .
Cl2S C1S H1S1 109.8 . .
Cl1S C1S H1S1 109.8 . .
Cl2S C1S H1S2 109.8 . .
Cl1S C1S H1S2 109.8 . .
H1S1 C1S H1S2 108.3 . .
Cl3S C2S Cl4S 110.8(7) . .
Cl3S C2S H2S1 109.5 . .
Cl4S C2S H2S1 109.5 . .
Cl3S C2S H2S2 109.5 . .
Cl4S C2S H2S2 109.5 . .
H2S1 C2S H2S2 108.1 . .

loop_
_geom_bond_atom_site_label_1
_geom_bond_atom_site_label_2
_geom_bond_distance
_geom_bond_site_symmetry_2
Gd1 O8 2.333(3) .
Gd1 O1 2.338(3) .
Gd1 O10 2.377(3) .
Gd1 O4 2.384(3) .
Gd1 O3 2.399(3) .
Gd1 O6 2.491(3) .
Gd1 O12 2.497(3) .
Gd1 O11 2.539(3) .
Gd1 O5 2.556(3) .
Gd1 N1 2.930(4) .
Gd2 O17 2.300(3) 2_675
Gd2 O9 2.313(3) .
Gd2 O3 2.366(3) .
Gd2 O1 2.367(3) 2_675
Gd2 O1 2.401(3) .
Gd2 O7 2.404(3) 2_675
Gd2 O6 2.406(3) 2_675
Gd2 O2 2.545(3) .
Gd2 Gd1 3.7835(3) 2_675
O1 Gd2 2.367(3) 2_675
O1 H1 0.797(10) .
O2 C2 1.390(4) .
O2 C1 1.441(5) .
O3 C7 1.318(4) .
O4 C8 1.235(5) .
O5 C10 1.380(6) .
O5 C9 1.420(5) .
O6 C15 1.321(5) .
O6 Gd2 2.406(3) 2_675
O7 C16 1.223(5) .
O7 Gd2 2.404(3) 2_675
O8 C17 1.248(5) .
O9 C17 1.262(5) .
O10 C22 1.247(5) .
O11 N1 1.260(4) .
O12 N1 1.278(4) .
O13 N1 1.217(5) .
O17 C22 1.267(5) .
O17 Gd2 2.300(3) 2_675
C1 H1A 0.9800 .
C1 H1B 0.9800 .
C1 H1C 0.9800 .
C2 C3 1.373(5) .
C2 C7 1.407(5) .
C3 C4 1.399(6) .
C3 H3 0.9500 .
C4 C5 1.372(7) .
C4 H4 0.9500 .
C5 C6 1.405(6) .
C5 H5 0.9500 .
C6 C7 1.415(5) .
C6 C8 1.433(6) .
C8 H8 0.9500 .
C9 H9A 0.9800 .
C9 H9B 0.9800 .
C9 H9C 0.9800 .
C10 C11 1.372(6) .
C10 C15 1.425(6) .
C11 C12 1.381(7) .
C11 H11 0.9500 .
C12 C13 1.367(7) .
C12 H12 0.9500 .
C13 C14 1.429(6) .
C13 H13 0.9500 .
C14 C15 1.396(6) .
C14 C16 1.433(7) .
C16 H16 0.9500 .
C17 C18 1.540(6) .
C18 C21 1.473(9) .
C18 C19 1.521(8) .
C18 C20 1.596(11) .
C19 H19A 0.9800 .
C19 H19B 0.9800 .
C19 H19C 0.9800 .
C20 H20A 0.9800 .
C20 H20B 0.9800 .
C20 H20C 0.9800 .
C21 H21A 0.9800 .
C21 H21B 0.9800 .
C21 H21C 0.9800 .
C22 C23 1.529(6) .
C23 C24 1.502(8) .
C23 C26 1.507(8) .
C23 C25 1.524(8) .
C24 H24A 0.9800 .
C24 H24B 0.9800 .
C24 H24C 0.9800 .
C25 H25A 0.9800 .
C25 H25B 0.9800 .
C25 H25C 0.9800 .
C26 H26A 0.9800 .
C26 H26B 0.9800 .
C26 H26C 0.9800 .
Cl4S C2S 1.705(9) .
Cl1S C1S 1.728(9) .
Cl2S C1S 1.701(9) .
C1S H1S1 0.9900 .
C1S H1S2 0.9900 .
C2S Cl3S 1.688(10) .
C2S H2S1 0.9900 .
C2S H2S2 0.9900 .
